data_7210620
loop_
_publ_author_name
'Kadoya, Tomofumi'
'Ashizawa, Minoru'
'Higashino, Toshiki'
'Kawamoto, Tadashi'
'Kumeta, Shohei'
'Matsumoto, Hidetoshi'
'Mori, Takehiko'

_publ_section_title
;
 A highly conducting organic metal derived from an organic-transistor
 material: benzothienobenzothiophene.
;
_journal_issue 41
_journal_name_full 'Physical chemistry chemical physics : PCCP'
_journal_page_first 17818
_journal_page_last 17822
_journal_paper_doi 10.1039/c3cp52881b
_journal_volume 15
_journal_year 2013
_chemical_formula_moiety 'C28 H16 F6 P S4'
_chemical_formula_sum 'C28 H16 F6 P S4'
_chemical_formula_weight 625.64
_space_group_IT_number 114
_symmetry_cell_setting tetragonal
_symmetry_Int_Tables_number 114
_symmetry_space_group_name_Hall 'P -4 2n'
_symmetry_space_group_name_H-M 'P -4 21 c'
_atom_sites_solution_hydrogens geom
_atom_sites_solution_primary direct
_atom_sites_solution_secondary difmap
_cell_angle_alpha 90.0000
_cell_angle_beta 90.0000
_cell_angle_gamma 90.0000
_cell_formula_units_Z 2
_cell_length_a 13.4896(14)
_cell_length_b 13.4896(14)
_cell_length_c 6.7343(18)
_cell_measurement_reflns_used 25
_cell_measurement_temperature 298
_cell_measurement_theta_max 16.92
_cell_measurement_theta_min 14.39
_cell_volume 1225.4(4)
_computing_cell_refinement WinAFC
_computing_data_collection WinAFC
_computing_data_reduction WinAFC
_computing_molecular_graphics 'CrystalStructure 4.0'
_computing_publication_material 'CrystalStructure 4.0 (Rigaku, 2010)'
_computing_structure_refinement 'SHELXL97 (Sheldrick, 2008)'
_computing_structure_solution 'Il Milione (Burla, et al., 2007)'
_diffrn_ambient_temperature 298
_diffrn_measured_fraction_theta_full 0.999
_diffrn_measured_fraction_theta_max 0.999
_diffrn_measurement_device_type 'Rigaku AFC7R'
_diffrn_measurement_method \w-2\q
_diffrn_radiation_type 'Mo K\a'
_diffrn_radiation_wavelength 0.71069
_diffrn_reflns_av_R_equivalents 0.0197
_diffrn_reflns_limit_h_max 18
_diffrn_reflns_limit_h_min -9
_diffrn_reflns_limit_k_max 13
_diffrn_reflns_limit_k_min 0
_diffrn_reflns_limit_l_max 4
_diffrn_reflns_limit_l_min -9
_diffrn_reflns_number 1411
_diffrn_reflns_theta_full 30.00
_diffrn_reflns_theta_max 30.00
_diffrn_standards_decay_% 0.059
_diffrn_standards_interval_count 150
_diffrn_standards_number 3
_exptl_absorpt_coefficient_mu 0.519
_exptl_absorpt_correction_T_max 0.901
_exptl_absorpt_correction_T_min 0.860
_exptl_absorpt_correction_type psi-scan
_exptl_absorpt_process_details '(North, Phillips & Mathews, 1968)'
_exptl_crystal_colour colorless
_exptl_crystal_density_diffrn 1.695
_exptl_crystal_density_method 'not measured'
_exptl_crystal_description prismatic
_exptl_crystal_F_000 634.00
_exptl_crystal_size_max 0.200
_exptl_crystal_size_mid 0.200
_exptl_crystal_size_min 0.200
_refine_diff_density_max 0.390
_refine_diff_density_min -0.300
_refine_ls_abs_structure_details 'Flack, H. D. (1983), Acta Cryst. A39, 876-881.  87 Friedel Pairs'
_refine_ls_abs_structure_Flack 1.1(3)
_refine_ls_extinction_method none
_refine_ls_goodness_of_fit_ref 0.854
_refine_ls_hydrogen_treatment constr
_refine_ls_number_parameters 89
_refine_ls_number_reflns 1120
_refine_ls_number_restraints 0
_refine_ls_R_factor_gt 0.0392
_refine_ls_shift/su_max 0.001
_refine_ls_structure_factor_coef Fsqd
_refine_ls_weighting_details 'w = 1/[\s^2^(Fo^2^)+(0.1000P)^2^+0.0000P] where P=(Fo^2^+2Fc^2^)/3'
_refine_ls_weighting_scheme calc
_refine_ls_wR_factor_ref 0.1368
_reflns_number_gt 718
_reflns_number_total 1120
_reflns_threshold_expression F^2^>2.0\s(F^2^)
_cod_data_source_file c3cp52881b.txt
_cod_data_source_block (BTBT)2PF6_
_cod_database_code 7210620

loop_
_symmetry_equiv_pos_site_id
_symmetry_equiv_pos_as_xyz
1 +X,+Y,+Z
2 +Y,-X,-Z
3 -X,-Y,+Z
4 -Y,+X,-Z
5 1/2-X,1/2+Y,1/2-Z
6 1/2-Y,1/2-X,1/2+Z
7 1/2+X,1/2-Y,1/2-Z
8 1/2+Y,1/2+X,1/2+Z

loop_
_atom_site_label
_atom_site_type_symbol
_atom_site_fract_x
_atom_site_fract_y
_atom_site_fract_z
_atom_site_U_iso_or_equiv
_atom_site_adp_type
_atom_site_occupancy
_atom_site_symmetry_multiplicity
_atom_site_calc_flag
_atom_site_refinement_flags
S1 S 1.04020(8) 0.34999(7) 0.0998(3) 0.0294(3) Uani 1.0 8 d .
P1 P 1.0000 0.0000 0.0000 0.0425(7) Uani 1.0 2 d .
F1 F 1.0000 0.0000 0.2348(11) 0.097(2) Uani 1.0 4 d .
F2 F 1.0308(3) 0.1136(3) 0.0001(6) 0.0753(13) Uani 1.0 8 d .
C1 C 0.8466(4) 0.2744(4) 0.0999(9) 0.0339(10) Uani 1.0 8 d .
C2 C 0.7452(4) 0.2940(4) 0.1016(9) 0.0395(11) Uani 1.0 8 d .
C3 C 0.7081(3) 0.3901(4) 0.1017(10) 0.0373(10) Uani 1.0 8 d .
C4 C 0.7704(3) 0.4699(4) 0.1031(9) 0.0340(10) Uani 1.0 8 d .
C5 C 0.8733(3) 0.4535(3) 0.1017(8) 0.0280(9) Uani 1.0 8 d .
C6 C 0.9092(3) 0.3553(3) 0.1014(8) 0.0282(9) Uani 1.0 8 d .
C7 C 1.0469(3) 0.4774(3) 0.1015(8) 0.0272(9) Uani 1.0 8 d .
H1 H 0.8708 0.2099 0.0980 0.0407 Uiso 1.0 8 calc R
H2 H 0.7010 0.2412 0.1026 0.0475 Uiso 1.0 8 calc R
H3 H 0.6399 0.4002 0.1009 0.0448 Uiso 1.0 8 calc R
H4 H 0.7452 0.5341 0.1050 0.0408 Uiso 1.0 8 calc R

loop_
_atom_site_aniso_label
_atom_site_aniso_U_11
_atom_site_aniso_U_22
_atom_site_aniso_U_33
_atom_site_aniso_U_12
_atom_site_aniso_U_13
_atom_site_aniso_U_23
S1 0.0279(6) 0.0273(6) 0.0330(5) 0.0041(4) -0.0000(6) -0.0001(6)
P1 0.0331(9) 0.0331(9) 0.061(2) 0.0000 0.0000 0.0000
F1 0.101(5) 0.124(6) 0.067(4) -0.038(5) 0.0000 0.0000
F2 0.053(2) 0.0349(17) 0.138(4) -0.0044(14) 0.017(2) 0.001(3)
C1 0.039(3) 0.032(2) 0.031(2) 0.0005(19) -0.002(3) -0.002(3)
C2 0.039(3) 0.045(3) 0.035(3) -0.010(2) 0.005(3) -0.006(3)
C3 0.027(3) 0.047(3) 0.038(3) -0.0020(18) 0.004(3) -0.002(3)
C4 0.028(2) 0.041(3) 0.032(2) 0.0072(18) -0.001(3) -0.001(3)
C5 0.0284(19) 0.031(2) 0.0249(19) 0.0014(16) -0.001(3) 0.002(3)
C6 0.029(2) 0.033(3) 0.0227(18) 0.0029(16) 0.000(2) 0.002(3)
C7 0.032(2) 0.024(2) 0.025(2) 0.0034(16) -0.004(2) -0.002(2)

loop_
_atom_type_symbol
_atom_type_description
_atom_type_scat_dispersion_real
_atom_type_scat_dispersion_imag
_atom_type_scat_source
S S 0.1246 0.1234
;
International Tables for Crystallography
(1992, Vol. C, Tables 4.2.6.8 and 6.1.1.4)
;
C C 0.0033 0.0016
;
International Tables for Crystallography
(1992, Vol. C, Tables 4.2.6.8 and 6.1.1.4)
;
H H 0.0000 0.0000
;
International Tables for Crystallography
(1992, Vol. C, Table 6.1.1.4)
;
P P 0.1023 0.0942
;
International Tables for Crystallography
(1992, Vol. C, Tables 4.2.6.8 and 6.1.1.4)
;
F F 0.0171 0.0103
;
International Tables for Crystallography
(1992, Vol. C, Tables 4.2.6.8 and 6.1.1.4)
;

loop_
_geom_angle_atom_site_label_1
_geom_angle_atom_site_label_2
_geom_angle_atom_site_label_3
_geom_angle
_geom_angle_publ_flag
_geom_angle_site_symmetry_1
_geom_angle_site_symmetry_3
C6 S1 C7 90.69(19) yes . .
F1 P1 F1 180.000 yes . 2_665
F1 P1 F2 89.99(15) yes . .
F1 P1 F2 90.01(15) yes . 2_665
F1 P1 F2 89.99(15) yes . 3_755
F1 P1 F2 90.01(15) yes . 4_645
F1 P1 F2 90.01(15) yes 2_665 .
F1 P1 F2 89.99(15) yes 2_665 2_665
F1 P1 F2 90.01(15) yes 2_665 3_755
F1 P1 F2 89.99(15) yes 2_665 4_645
F2 P1 F2 90.00(16) yes . 2_665
F2 P1 F2 180.0(2) yes . 3_755
F2 P1 F2 90.00(16) yes . 4_645
F2 P1 F2 90.00(16) yes 2_665 3_755
F2 P1 F2 180.0(2) yes 2_665 4_645
F2 P1 F2 90.00(16) yes 3_755 4_645
C2 C1 C6 116.8(4) yes . .
C1 C2 C3 122.1(5) yes . .
C2 C3 C4 120.9(4) yes . .
C3 C4 C5 118.9(4) yes . .
C4 C5 C6 119.1(4) yes . .
C4 C5 C7 130.0(4) yes . 3_765
C6 C5 C7 110.9(4) yes . 3_765
S1 C6 C1 125.4(4) yes . .
S1 C6 C5 112.4(3) yes . .
C1 C6 C5 122.2(4) yes . .
S1 C7 C5 133.9(4) yes . 3_765
S1 C7 C7 112.8(3) yes . 3_765
C5 C7 C7 113.3(4) yes 3_765 3_765
C2 C1 H1 121.629 no . .
C6 C1 H1 121.617 no . .
C1 C2 H2 118.937 no . .
C3 C2 H2 118.930 no . .
C2 C3 H3 119.556 no . .
C4 C3 H3 119.545 no . .
C3 C4 H4 120.558 no . .
C5 C4 H4 120.563 no . .

loop_
_geom_bond_atom_site_label_1
_geom_bond_atom_site_label_2
_geom_bond_distance
_geom_bond_publ_flag
_geom_bond_site_symmetry_2
S1 C6 1.768(5) yes .
S1 C7 1.720(4) yes .
P1 F1 1.581(8) yes .
P1 F1 1.581(8) yes 2_665
P1 F2 1.588(4) yes .
P1 F2 1.588(4) yes 2_665
P1 F2 1.588(4) yes 3_755
P1 F2 1.588(4) yes 4_645
C1 C2 1.392(7) yes .
C1 C6 1.381(6) yes .
C2 C3 1.389(7) yes .
C3 C4 1.367(7) yes .
C4 C5 1.406(6) yes .
C5 C6 1.410(6) yes .
C5 C7 1.424(6) yes 3_765
C7 C7 1.405(6) yes 3_765
C1 H1 0.930 no .
C2 H2 0.930 no .
C3 H3 0.930 no .
C4 H4 0.930 no .

loop_
_geom_contact_atom_site_label_1
_geom_contact_atom_site_label_2
_geom_contact_distance
_geom_contact_publ_flag
_geom_contact_site_symmetry_2
S1 C4 3.525(5) no 3_765
C1 C4 2.831(7) no .
C2 C5 2.759(7) no .
C3 C6 2.753(6) no .
S1 F2 3.261(4) no .
S1 C5 3.567(6) no 8_544
S1 C5 3.590(6) no 8_545
F1 F1 3.572(11) no 2_666
F1 C3 3.360(6) no 5_645
F1 C3 3.360(6) no 7_555
F2 S1 3.261(4) no .
F2 C1 3.366(6) no .
F2 C1 3.397(6) no 2_665
F2 C3 3.594(7) no 7_555
F2 C3 3.524(7) no 8_544
F2 C4 3.506(7) no 8_544
C1 F2 3.366(6) no .
C1 F2 3.397(6) no 4_645
C1 C2 3.452(8) no 8_544
C1 C2 3.474(8) no 8_545
C1 C3 3.521(9) no 8_544
C1 C3 3.545(9) no 8_545
C2 C1 3.474(8) no 8_544
C2 C1 3.452(8) no 8_545
C2 C2 3.494(8) no 8_544
C2 C2 3.494(8) no 8_545
C3 F1 3.360(6) no 5_655
C3 F2 3.594(7) no 7_455
C3 F2 3.524(7) no 8_545
C3 C1 3.545(9) no 8_544
C3 C1 3.521(9) no 8_545
C4 F2 3.506(7) no 8_545
C5 S1 3.590(6) no 8_544
C5 S1 3.567(6) no 8_545
C5 C6 3.430(8) no 8_544
C5 C6 3.426(8) no 8_545
C6 C5 3.426(8) no 8_544
C6 C5 3.430(8) no 8_545
C6 C6 3.521(8) no 8_544
C6 C6 3.521(8) no 8_545
C7 C7 3.399(8) no 6_664
C7 C7 3.399(8) no 6_665
S1 H1 2.9653 no .
S1 H4 3.2908 no 3_765
C1 H3 3.2634 no .
C2 H4 3.2381 no .
C3 H1 3.2755 no .
C4 H2 3.2249 no .
C5 H1 3.2869 no .
C5 H3 3.2300 no .
C6 H2 3.2030 no .
C6 H4 3.2733 no .
C7 H4 2.8094 no 3_765
H1 H2 2.3300 no .
H2 H3 2.2974 no .
H3 H4 2.2980 no .
S1 H2 3.1114 no 2_665
S1 H2 3.1990 no 7_555
P1 H1 3.3890 no .
P1 H1 3.3890 no 2_665
P1 H1 3.3890 no 3_755
P1 H1 3.3890 no 4_645
P1 H3 3.5496 no 5_645
P1 H3 3.5496 no 6_654
P1 H3 3.5496 no 7_555
P1 H3 3.5496 no 8_544
F1 H1 3.4495 no .
F1 H1 3.4495 no 3_755
F1 H3 2.5691 no 5_645
F1 H3 3.3844 no 6_655
F1 H3 2.5691 no 7_555
F1 H3 3.3844 no 8_545
F1 H4 3.5090 no 5_645
F1 H4 3.5090 no 7_555
F2 H1 2.6027 no .
F2 H1 2.5132 no 2_665
F2 H3 3.0698 no 7_555
F2 H3 3.2335 no 8_544
F2 H4 3.1981 no 8_544
C2 H1 3.5780 no 8_544
C2 H1 3.5321 no 8_545
C2 H2 3.5876 no 8_544
C2 H4 3.2138 no 2_565
C3 H1 3.4025 no 8_544
C3 H1 3.3519 no 8_545
C3 H4 3.2829 no 2_565
C4 H2 3.4144 no 4_655
C4 H3 3.5270 no 4_655
H1 P1 3.3890 no .
H1 F1 3.4495 no .
H1 F2 2.6027 no .
H1 F2 2.5132 no 4_645
H1 C2 3.5321 no 8_544
H1 C2 3.5780 no 8_545
H1 C3 3.3519 no 8_544
H1 C3 3.4025 no 8_545
H1 H3 3.5003 no 8_544
H1 H3 3.5380 no 8_545
H1 H4 3.4745 no 5_645
H2 S1 3.1114 no 4_645
H2 S1 3.1990 no 7_455
H2 C2 3.5876 no 8_545
H2 C4 3.4144 no 2_565
H2 H2 3.4533 no 8_544
H2 H2 3.4533 no 8_545
H2 H4 2.6565 no 2_565
H2 H4 3.4942 no 5_645
H3 P1 3.5496 no 5_655
H3 F1 2.5691 no 5_655
H3 F1 3.3844 no 6_564
H3 F2 3.0698 no 7_455
H3 F2 3.2335 no 8_545
H3 C4 3.5270 no 2_565
H3 H1 3.5380 no 8_544
H3 H1 3.5003 no 8_545
H3 H3 3.5495 no 2_565
H3 H3 3.5495 no 4_655
H3 H4 2.7935 no 2_565
H4 F1 3.5090 no 5_655
H4 F2 3.1981 no 8_545
H4 C2 3.2138 no 4_655
H4 C3 3.2829 no 4_655
H4 H1 3.4745 no 5_655
H4 H2 2.6565 no 4_655
H4 H2 3.4942 no 5_655
H4 H3 2.7935 no 4_655

loop_
_geom_torsion_atom_site_label_1
_geom_torsion_atom_site_label_2
_geom_torsion_atom_site_label_3
_geom_torsion_atom_site_label_4
_geom_torsion
_geom_torsion_publ_flag
_geom_torsion_site_symmetry_1
_geom_torsion_site_symmetry_3
_geom_torsion_site_symmetry_4
C6 S1 C7 C5 179.9(5) no . . 3_765
C6 S1 C7 C7 -0.5(4) no . . 3_765
C7 S1 C6 C1 179.6(5) no . . .
C7 S1 C6 C5 0.4(4) no . . .
C2 C1 C6 S1 180.0(5) no . . .
C2 C1 C6 C5 -0.9(8) no . . .
C6 C1 C2 C3 0.9(8) no . . .
C1 C2 C3 C4 -0.9(9) no . . .
C2 C3 C4 C5 0.9(9) no . . .
C3 C4 C5 C6 -0.8(8) no . . .
C3 C4 C5 C7 179.6(6) no . . 3_765
C4 C5 C6 S1 -179.9(5) no . . .
C4 C5 C6 C1 0.8(8) no . . .
C4 C5 C7 S1 -0.9(10) no . 3_765 3_765
C4 C5 C7 C7 179.5(6) no . 3_765 .
C6 C5 C7 S1 179.4(5) no . 3_765 3_765
C6 C5 C7 C7 -0.1(7) no . 3_765 .
C7 C5 C6 S1 -0.2(6) no 3_765 . .
C7 C5 C6 C1 -179.5(5) no 3_765 . .
S1 C7 C7 S1 -179.2(3) no . 3_765 3_765
S1 C7 C7 C5 0.5(6) no . 3_765 .
C5 C7 C7 S1 0.5(6) no 3_765 3_765 3_765
C5 C7 C7 C5 -179.9(4) no 3_765 3_765 .
